data_7156431
loop_
_publ_author_name
'Bulman Page, Philip C.'
'Kinsey, Francesca S.'
'Chan, Yohan'
'Strutt, Ian R.'
'Slawin, Alexandra M. Z.'
'Jones, Garth A.'

_publ_section_title
;
 Novel binaphthyl and biphenyl \a- and \b-amino acids and esters:
 organocatalysis of asymmetric Diels-Alder reactions. A combined synthetic
 and computational study.
;
_journal_issue 40
_journal_name_full 'Organic &amp; biomolecular chemistry'
_journal_page_first 7400
_journal_page_last 7416
_journal_paper_doi 10.1039/c8ob01795f
_journal_volume 16
_journal_year 2018
_chemical_absolute_configuration ad
_chemical_formula_moiety 'C19 H18 F3 N O4'
_chemical_formula_sum 'C19 H18 F3 N O4'
_chemical_formula_weight 381.35
_space_group_crystal_system orthorhombic
_space_group_IT_number 19
_space_group_name_Hall 'P 2ac 2ab'
_space_group_name_H-M_alt 'P 21 21 21'
_symmetry_space_group_name_Hall 'P 2ac 2ab'
_symmetry_space_group_name_H-M 'P 21 21 21'
_atom_sites_solution_hydrogens geom
_atom_sites_solution_primary direct
_atom_sites_solution_secondary difmap
_audit_creation_date 2015-10-25
_audit_creation_method 'by CrystalStructure 4.1'
_audit_update_record
;
2018-07-25 deposited with the CCDC.
2018-09-17 downloaded from the CCDC.
;
_cell_angle_alpha 90.0000
_cell_angle_beta 90.0000
_cell_angle_gamma 90.0000
_cell_formula_units_Z 12
_cell_length_a 10.5475(15)
_cell_length_b 20.671(3)
_cell_length_c 24.988(4)
_cell_measurement_reflns_used 2532
_cell_measurement_temperature 125
_cell_measurement_theta_max 76.30
_cell_measurement_theta_min 25.60
_cell_volume 5448.1(14)
_computing_cell_refinement 'CrystalClear-SM Expert 2.1 b42'
_computing_data_collection 'CrystalClear-SM Expert 2.1 b42 (Rigaku, 2015)'
_computing_data_reduction 'CrystalClear-SM Expert 2.1 b42'
_computing_molecular_graphics 'CrystalStructure 4.1'
_computing_publication_material 'CrystalStructure 4.1 (Rigaku, 2014)'
_computing_structure_refinement 'SHELXL2013 (Sheldrick, 2008)'
_computing_structure_solution 'SIR2011 (Burla, et al., 2012)'
_diffrn_ambient_temperature 125
_diffrn_detector_area_resol_mean 5.814
_diffrn_measured_fraction_theta_full 0.976
_diffrn_measured_fraction_theta_max 0.973
_diffrn_measurement_device_type 'Rigaku XtaLAB P200'
_diffrn_measurement_method \w
_diffrn_radiation_type 'Cu K\a'
_diffrn_radiation_wavelength 1.54187
_diffrn_reflns_av_R_equivalents 0.0709
_diffrn_reflns_Laue_measured_fraction_full 0.976
_diffrn_reflns_Laue_measured_fraction_max 0.973
_diffrn_reflns_limit_h_max 12
_diffrn_reflns_limit_h_min -11
_diffrn_reflns_limit_k_max 24
_diffrn_reflns_limit_k_min -16
_diffrn_reflns_limit_l_max 29
_diffrn_reflns_limit_l_min -27
_diffrn_reflns_number 17111
_diffrn_reflns_point_group_measured_fraction_full 0.916
_diffrn_reflns_point_group_measured_fraction_max 0.912
_diffrn_reflns_theta_full 67.687
_diffrn_reflns_theta_max 68.229
_diffrn_reflns_theta_min 3.538
_diffrn_standards_number 0
_exptl_absorpt_coefficient_mu 1.016
_exptl_absorpt_correction_T_max 0.980
_exptl_absorpt_correction_T_min 0.597
_exptl_absorpt_correction_type multi-scan
_exptl_absorpt_process_details 'REQAB (Rigaku, 1998)'
_exptl_crystal_colour colorless
_exptl_crystal_density_diffrn 1.395
_exptl_crystal_density_method 'not measured'
_exptl_crystal_description prism
_exptl_crystal_F_000 2376.00
_exptl_crystal_size_max 0.100
_exptl_crystal_size_mid 0.020
_exptl_crystal_size_min 0.020
_refine_diff_density_max 0.55
_refine_diff_density_min -0.36
_refine_ls_abs_structure_details
;
 Flack x determined using 1933 quotients [(I+)-(I-)]/[(I+)+(I-)]
 (Parsons, Flack and Wagner, Acta Cryst. B69 (2013) 249-259).
;
_refine_ls_abs_structure_Flack -0.04(14)
_refine_ls_extinction_method none
_refine_ls_goodness_of_fit_ref 0.981
_refine_ls_hydrogen_treatment refxyz
_refine_ls_number_parameters 946
_refine_ls_number_reflns 9104
_refine_ls_number_restraints 9
_refine_ls_R_factor_all 0.1068
_refine_ls_R_factor_gt 0.0704
_refine_ls_shift/su_max 0.006
_refine_ls_structure_factor_coef Fsqd
_refine_ls_weighting_details 'w = 1/[\s^2^(Fo^2^)+(0.1220P)^2^] where P=(Fo^2^+2Fc^2^)/3'
_refine_ls_weighting_scheme calc
_refine_ls_wR_factor_gt 0.1662
_refine_ls_wR_factor_ref 0.1921
_reflns_number_gt 6168
_reflns_number_total 9104
_reflns_threshold_expression F^2^>2.0\s(F^2^)
_cod_data_source_file c8ob01795f3.cif
_cod_data_source_block -27
_cod_depositor_comments 'Adding full bibliography for 7156430--7156433.cif.'
_cod_database_code 7156431

loop_
_space_group_symop_id
_space_group_symop_operation_xyz
1 +X,+Y,+Z
2 1/2+X,1/2-Y,-Z
3 -X,1/2+Y,1/2-Z
4 1/2-X,-Y,1/2+Z

loop_
_atom_site_label
_atom_site_type_symbol
_atom_site_fract_x
_atom_site_fract_y
_atom_site_fract_z
_atom_site_U_iso_or_equiv
_atom_site_adp_type
_atom_site_occupancy
_atom_site_site_symmetry_order
_atom_site_calc_flag
_atom_site_refinement_flags_posn
F1 F 0.9813(5) 0.2943(2) 0.8549(2) 0.0728(14) Uani 1 1 d .
F2 F 0.7842(5) 0.2834(3) 0.8739(2) 0.0827(16) Uani 1 1 d .
F3 F 0.9216(5) 0.2334(2) 0.91999(19) 0.0719(15) Uani 1 1 d .
F4 F 0.7782(13) 0.3447(4) 0.3098(4) 0.174(5) Uani 1 1 d .
F5 F 0.6498(6) 0.3966(5) 0.3614(2) 0.125(3) Uani 1 1 d .
F6 F 0.8414(6) 0.4183(4) 0.3623(3) 0.121(3) Uani 1 1 d .
F7 F -0.0389(7) 0.0939(4) 0.3122(3) 0.110(2) Uani 1 1 d .
F8 F -0.0113(9) 0.1145(3) 0.3909(3) 0.128(3) Uani 1 1 d .
F9 F -0.1969(6) 0.0994(3) 0.3657(5) 0.165(5) Uani 1 1 d .
O8 O 0.2734(5) 0.1203(2) 0.8501(2) 0.0469(12) Uani 1 1 d .
O9 O 0.2190(4) 0.2182(2) 0.8201(2) 0.0450(12) Uani 1 1 d D
O28 O 0.1044(5) 0.4050(3) 0.2448(2) 0.0515(13) Uani 1 1 d .
O29 O 0.0659(5) 0.4850(2) 0.3020(2) 0.0456(12) Uani 1 1 d D
O48 O 0.5639(5) -0.0035(2) 0.3224(2) 0.0501(12) Uani 1 1 d .
O49 O 0.6026(4) 0.0066(2) 0.4099(2) 0.0454(11) Uani 1 1 d D
O61 O 0.7817(5) 0.1707(3) 0.8235(2) 0.0549(13) Uani 1 1 d .
O62 O 0.9911(5) 0.1740(3) 0.8164(2) 0.0618(15) Uani 1 1 d .
O63 O 0.8276(5) 0.4816(3) 0.2721(2) 0.0548(14) Uani 1 1 d .
O64 O 0.6253(5) 0.4508(3) 0.2629(2) 0.0501(13) Uani 1 1 d .
O65 O -0.1604(5) -0.0195(3) 0.3936(3) 0.0572(14) Uani 1 1 d .
O66 O 0.0396(4) -0.0147(2) 0.3643(2) 0.0498(13) Uani 1 1 d .
N1 N 0.5237(5) 0.1481(3) 0.8552(2) 0.0386(13) Uani 1 1 d D
N21 N 0.3569(6) 0.4055(3) 0.2621(3) 0.0439(14) Uani 1 1 d D
N41 N 0.3077(5) 0.0105(3) 0.3338(2) 0.0396(13) Uani 1 1 d D
C2 C 0.4367(7) 0.1956(3) 0.8269(3) 0.0394(15) Uani 1 1 d .
C3 C 0.4662(7) 0.2649(3) 0.8419(3) 0.0395(16) Uani 1 1 d .
C4 C 0.4395(6) 0.2889(3) 0.8925(3) 0.0374(16) Uani 1 1 d .
C5 C 0.3821(6) 0.2441(3) 0.9325(3) 0.0345(14) Uani 1 1 d .
C6 C 0.4410(6) 0.1849(3) 0.9423(3) 0.0364(15) Uani 1 1 d .
C7 C 0.5564(7) 0.1667(4) 0.9111(3) 0.0388(17) Uani 1 1 d .
C8 C 0.3001(6) 0.1736(3) 0.8348(3) 0.0363(15) Uani 1 1 d .
C10 C 0.5209(8) 0.3042(4) 0.8030(4) 0.053(2) Uani 1 1 d .
C11 C 0.5533(9) 0.3676(4) 0.8152(4) 0.065(2) Uani 1 1 d .
C12 C 0.5300(9) 0.3903(4) 0.8665(4) 0.059(2) Uani 1 1 d .
C13 C 0.4750(7) 0.3526(3) 0.9056(3) 0.0438(17) Uani 1 1 d .
C14 C 0.4530(9) 0.3825(4) 0.9600(4) 0.0499(19) Uani 1 1 d .
C15 C 0.2659(7) 0.2577(3) 0.9580(3) 0.0399(16) Uani 1 1 d .
C16 C 0.2184(8) 0.2129(4) 0.9945(3) 0.0493(19) Uani 1 1 d .
C17 C 0.2816(8) 0.1559(4) 1.0052(3) 0.0485(18) Uani 1 1 d .
C18 C 0.3929(8) 0.1415(4) 0.9788(3) 0.0438(18) Uani 1 1 d .
C19 C 0.1901(8) 0.3173(4) 0.9459(4) 0.053(2) Uani 1 1 d .
C22 C 0.2811(7) 0.4616(3) 0.2832(3) 0.0392(16) Uani 1 1 d .
C23 C 0.3280(6) 0.4809(3) 0.3373(3) 0.0358(15) Uani 1 1 d .
C24 C 0.3068(6) 0.4412(3) 0.3816(3) 0.0360(16) Uani 1 1 d .
C25 C 0.2273(6) 0.3820(3) 0.3740(3) 0.0366(15) Uani 1 1 d .
C26 C 0.2663(6) 0.3373(3) 0.3355(3) 0.0384(16) Uani 1 1 d .
C27 C 0.3821(7) 0.3524(3) 0.3022(3) 0.0430(17) Uani 1 1 d .
C28 C 0.1389(7) 0.4457(3) 0.2750(3) 0.0404(16) Uani 1 1 d .
C30 C 0.4008(8) 0.5365(4) 0.3433(4) 0.052(2) Uani 1 1 d .
C31 C 0.4529(9) 0.5513(4) 0.3927(4) 0.057(2) Uani 1 1 d .
C32 C 0.4348(8) 0.5113(4) 0.4351(4) 0.059(2) Uani 1 1 d .
C33 C 0.3653(8) 0.4558(4) 0.4317(3) 0.0475(18) Uani 1 1 d .
C34 C 0.3587(11) 0.4118(5) 0.4793(4) 0.062(2) Uani 1 1 d .
C35 C 0.1157(6) 0.3711(3) 0.4033(3) 0.0404(16) Uani 1 1 d .
C36 C 0.0506(8) 0.3145(4) 0.3940(4) 0.054(2) Uani 1 1 d .
C37 C 0.0904(8) 0.2700(4) 0.3571(4) 0.057(2) Uani 1 1 d .
C38 C 0.1971(8) 0.2816(4) 0.3268(4) 0.0498(19) Uani 1 1 d .
C39 C 0.0629(8) 0.4225(4) 0.4403(4) 0.0528(19) Uani 1 1 d .
C42 C 0.3869(6) 0.0027(3) 0.3832(3) 0.0377(15) Uani 1 1 d .
C43 C 0.3465(6) 0.0485(3) 0.4269(3) 0.0343(14) Uani 1 1 d .
C44 C 0.3672(6) 0.1150(3) 0.4226(3) 0.0341(14) Uani 1 1 d .
C45 C 0.4351(6) 0.1398(3) 0.3744(3) 0.0317(14) Uani 1 1 d .
C46 C 0.3884(6) 0.1226(3) 0.3241(3) 0.0349(14) Uani 1 1 d .
C47 C 0.2751(7) 0.0790(3) 0.3198(3) 0.0409(16) Uani 1 1 d .
C48 C 0.5286(6) 0.0026(3) 0.3678(3) 0.0381(15) Uani 1 1 d .
C50 C 0.2799(7) 0.0231(4) 0.4697(3) 0.0439(17) Uani 1 1 d .
C51 C 0.2317(7) 0.0640(5) 0.5085(3) 0.052(2) Uani 1 1 d .
C52 C 0.2485(7) 0.1283(5) 0.5042(3) 0.049(2) Uani 1 1 d .
C53 C 0.3154(6) 0.1560(3) 0.4617(3) 0.0411(16) Uani 1 1 d .
C54 C 0.3228(10) 0.2284(4) 0.4587(4) 0.056(2) Uani 1 1 d .
C55 C 0.5461(7) 0.1771(3) 0.3775(3) 0.0398(16) Uani 1 1 d .
C56 C 0.6001(8) 0.1999(3) 0.3302(3) 0.0454(18) Uani 1 1 d .
C57 C 0.5503(8) 0.1849(4) 0.2813(4) 0.0510(19) Uani 1 1 d .
C58 C 0.4449(8) 0.1460(3) 0.2779(3) 0.0454(17) Uani 1 1 d .
C59 C 0.6093(9) 0.1926(5) 0.4291(4) 0.052(2) Uani 1 1 d .
C61 C 0.8879(7) 0.1912(4) 0.8341(3) 0.0493(19) Uani 1 1 d .
C62 C 0.8915(8) 0.2519(4) 0.8702(4) 0.056(2) Uani 1 1 d .
C63 C 0.7320(7) 0.4498(4) 0.2838(3) 0.0431(16) Uani 1 1 d .
C64 C 0.7492(8) 0.4011(6) 0.3290(4) 0.074(3) Uani 1 1 d .
C65 C -0.0677(7) 0.0077(3) 0.3731(3) 0.0456(17) Uani 1 1 d .
C66 C -0.0851(8) 0.0772(4) 0.3582(5) 0.067(3) Uani 1 1 d .
H1A H 0.478(6) 0.107(2) 0.857(3) 0.044(19) Uiso 1 1 d D
H1B H 0.609(6) 0.142(7) 0.841(6) 0.15(5) Uiso 1 1 d D
H2 H 0.451(6) 0.191(3) 0.786(3) 0.025(15) Uiso 1 1 d .
H9 H 0.139(4) 0.195(4) 0.815(4) 0.08(3) Uiso 1 1 d D
H29 H -0.019(3) 0.470(3) 0.292(3) 0.030(17) Uiso 1 1 d D
H49 H 0.695(2) 0.001(8) 0.411(7) 0.16(6) Uiso 1 1 d D
H7A H 0.591(8) 0.136(4) 0.928(3) 0.05(2) Uiso 1 1 d .
H7B H 0.611(8) 0.193(4) 0.913(3) 0.04(2) Uiso 1 1 d .
H10 H 0.530(9) 0.284(4) 0.764(4) 0.07(3) Uiso 1 1 d .
H11 H 0.590(7) 0.398(4) 0.785(3) 0.05(2) Uiso 1 1 d .
H12 H 0.548(7) 0.431(4) 0.872(3) 0.039(18) Uiso 1 1 d .
H14A H 0.388(6) 0.417(3) 0.960(3) 0.030(16) Uiso 1 1 d .
H14B H 0.452(7) 0.352(4) 0.987(3) 0.04(2) Uiso 1 1 d .
H14C H 0.525(7) 0.409(4) 0.965(3) 0.038(18) Uiso 1 1 d .
H16 H 0.148(7) 0.220(3) 1.012(3) 0.033(18) Uiso 1 1 d .
H17 H 0.247(9) 0.123(5) 1.029(4) 0.08(3) Uiso 1 1 d .
H18 H 0.432(6) 0.109(3) 0.986(2) 0.020(16) Uiso 1 1 d .
H19A H 0.201(8) 0.356(4) 0.968(4) 0.06(2) Uiso 1 1 d .
H19B H 0.204(10) 0.333(5) 0.911(5) 0.08(3) Uiso 1 1 d .
H19C H 0.100(9) 0.303(4) 0.944(3) 0.05(2) Uiso 1 1 d .
H21A H 0.315(9) 0.386(4) 0.232(3) 0.08(3) Uiso 1 1 d D
H21B H 0.438(5) 0.427(4) 0.260(3) 0.07(3) Uiso 1 1 d D
H22 H 0.295(7) 0.492(4) 0.257(3) 0.04(2) Uiso 1 1 d .
H27A H 0.399(6) 0.316(3) 0.284(3) 0.033(17) Uiso 1 1 d .
H27B H 0.455(7) 0.370(3) 0.324(3) 0.034(17) Uiso 1 1 d .
H30 H 0.405(6) 0.561(3) 0.311(3) 0.020(15) Uiso 1 1 d .
H31 H 0.497(7) 0.579(4) 0.399(3) 0.04(2) Uiso 1 1 d .
H32 H 0.466(8) 0.518(4) 0.467(3) 0.05(2) Uiso 1 1 d .
H34A H 0.331(13) 0.440(7) 0.502(6) 0.12(5) Uiso 1 1 d .
H34B H 0.318(8) 0.368(5) 0.475(4) 0.06(3) Uiso 1 1 d .
H34C H 0.432(11) 0.401(5) 0.502(4) 0.09(3) Uiso 1 1 d .
H36 H -0.012(7) 0.310(3) 0.408(3) 0.03(2) Uiso 1 1 d .
H37 H 0.067(11) 0.239(5) 0.349(4) 0.07(3) Uiso 1 1 d .
H38 H 0.222(9) 0.252(5) 0.301(4) 0.07(3) Uiso 1 1 d .
H39A H 0.105(12) 0.422(6) 0.477(5) 0.11(4) Uiso 1 1 d .
H39B H 0.30(2) 0.446(10) 0.411(8) 0.18(9) Uiso 1 1 d .
H39C H 0.072(8) 0.462(4) 0.421(4) 0.06(3) Uiso 1 1 d .
H41A H 0.328(9) -0.013(4) 0.301(2) 0.08(3) Uiso 1 1 d D
H41B H 0.232(4) -0.015(3) 0.340(3) 0.034(17) Uiso 1 1 d D
H42 H 0.373(8) -0.040(4) 0.389(3) 0.06(2) Uiso 1 1 d .
H47A H 0.238(7) 0.077(3) 0.288(3) 0.04(2) Uiso 1 1 d .
H47B H 0.205(8) 0.094(4) 0.338(3) 0.05(2) Uiso 1 1 d .
H50 H 0.265(7) -0.017(4) 0.468(3) 0.04(2) Uiso 1 1 d .
H51 H 0.192(7) 0.054(3) 0.538(3) 0.036(19) Uiso 1 1 d .
H52 H 0.220(6) 0.152(3) 0.526(3) 0.023(17) Uiso 1 1 d .
H54A H 0.400(10) 0.250(5) 0.484(4) 0.08(3) Uiso 1 1 d .
H54B H 0.340(8) 0.250(4) 0.420(4) 0.06(2) Uiso 1 1 d .
H54C H 0.261(9) 0.249(4) 0.471(4) 0.06(3) Uiso 1 1 d .
H56 H 0.667(7) 0.224(3) 0.333(3) 0.032(18) Uiso 1 1 d .
H57 H 0.591(7) 0.203(3) 0.250(3) 0.036(18) Uiso 1 1 d .
H58 H 0.416(7) 0.127(3) 0.247(3) 0.033(18) Uiso 1 1 d .
H59A H 0.580(10) 0.242(5) 0.444(4) 0.09(3) Uiso 1 1 d .
H59B H 0.602(9) 0.166(5) 0.457(4) 0.07(3) Uiso 1 1 d .
H59C H 0.681(11) 0.203(5) 0.428(4) 0.07(3) Uiso 1 1 d .

loop_
_atom_site_aniso_label
_atom_site_aniso_U_11
_atom_site_aniso_U_22
_atom_site_aniso_U_33
_atom_site_aniso_U_23
_atom_site_aniso_U_13
_atom_site_aniso_U_12
F1 0.069(3) 0.067(3) 0.082(4) -0.013(3) -0.001(3) -0.014(3)
F2 0.066(3) 0.079(3) 0.103(4) -0.026(3) -0.005(3) 0.006(3)
F3 0.086(4) 0.080(3) 0.050(3) -0.010(2) -0.003(3) -0.005(3)
F4 0.287(14) 0.073(4) 0.162(8) 0.042(5) -0.003(9) 0.029(6)
F5 0.079(4) 0.227(8) 0.068(4) 0.068(5) -0.021(3) -0.058(5)
F6 0.068(4) 0.202(8) 0.095(5) 0.071(5) -0.030(3) -0.037(4)
F7 0.114(5) 0.125(5) 0.093(4) 0.053(4) 0.024(4) 0.035(4)
F8 0.189(8) 0.057(3) 0.139(6) -0.014(4) 0.052(6) -0.029(4)
F9 0.081(5) 0.092(4) 0.321(13) 0.103(7) 0.083(6) 0.053(4)
O8 0.038(3) 0.039(2) 0.064(3) -0.003(2) -0.004(2) -0.003(2)
O9 0.033(3) 0.050(3) 0.052(3) 0.007(2) -0.009(2) 0.006(2)
O28 0.048(3) 0.059(3) 0.047(3) -0.016(3) -0.006(2) 0.010(2)
O29 0.039(3) 0.048(3) 0.050(3) -0.003(2) 0.001(2) 0.009(2)
O48 0.046(3) 0.054(3) 0.050(3) -0.016(3) 0.009(2) 0.005(2)
O49 0.032(3) 0.057(3) 0.048(3) -0.003(2) -0.001(2) 0.004(2)
O61 0.035(3) 0.074(3) 0.056(3) -0.024(3) 0.003(3) -0.007(2)
O62 0.034(3) 0.081(4) 0.070(4) -0.028(3) -0.007(3) 0.000(3)
O63 0.035(3) 0.064(3) 0.066(4) 0.013(3) -0.005(2) 0.002(3)
O64 0.034(3) 0.069(3) 0.047(3) 0.007(3) -0.004(2) 0.000(2)
O65 0.035(3) 0.054(3) 0.083(4) 0.007(3) 0.007(3) 0.002(2)
O66 0.025(3) 0.045(2) 0.080(4) -0.006(3) 0.004(2) 0.004(2)
N1 0.026(3) 0.038(3) 0.052(4) -0.004(3) 0.000(3) 0.001(2)
N21 0.040(4) 0.045(3) 0.047(4) -0.008(3) 0.008(3) 0.000(3)
N41 0.035(3) 0.041(3) 0.043(4) -0.005(3) -0.001(3) -0.009(3)
C2 0.041(4) 0.036(3) 0.041(4) 0.004(3) 0.001(3) 0.001(3)
C3 0.037(4) 0.039(3) 0.042(4) 0.002(3) 0.002(3) 0.005(3)
C4 0.028(3) 0.034(3) 0.051(4) 0.003(3) -0.002(3) 0.008(3)
C5 0.029(3) 0.040(3) 0.035(4) -0.002(3) -0.005(3) -0.004(3)
C6 0.032(3) 0.033(3) 0.044(4) -0.004(3) -0.009(3) -0.001(3)
C7 0.028(4) 0.032(3) 0.056(5) -0.004(3) -0.011(3) 0.002(3)
C8 0.038(4) 0.032(3) 0.039(4) -0.003(3) -0.001(3) 0.000(3)
C10 0.063(5) 0.045(4) 0.052(5) 0.002(4) 0.014(4) 0.002(4)
C11 0.074(6) 0.043(4) 0.077(6) 0.015(4) 0.023(5) -0.001(4)
C12 0.070(6) 0.036(4) 0.069(6) 0.004(4) 0.002(5) -0.004(4)
C13 0.044(4) 0.034(3) 0.054(4) 0.002(3) -0.005(3) 0.006(3)
C14 0.056(5) 0.032(3) 0.062(5) -0.005(4) 0.004(4) -0.001(4)
C15 0.037(4) 0.047(4) 0.035(4) -0.010(3) -0.003(3) 0.004(3)
C16 0.043(4) 0.060(5) 0.044(5) -0.012(4) 0.012(4) -0.009(4)
C17 0.057(5) 0.051(4) 0.037(4) 0.006(4) 0.000(4) -0.013(4)
C18 0.051(5) 0.036(4) 0.045(4) 0.002(3) -0.019(4) 0.000(3)
C19 0.039(5) 0.057(5) 0.063(6) -0.011(5) -0.002(4) 0.013(4)
C22 0.040(4) 0.036(3) 0.042(4) 0.003(3) 0.013(3) 0.002(3)
C23 0.034(3) 0.031(3) 0.042(4) -0.003(3) 0.005(3) 0.002(3)
C24 0.030(4) 0.039(3) 0.038(4) -0.013(3) 0.002(3) 0.000(3)
C25 0.034(3) 0.033(3) 0.043(4) 0.007(3) -0.008(3) 0.000(3)
C26 0.041(4) 0.034(3) 0.041(4) -0.002(3) -0.013(3) -0.001(3)
C27 0.041(4) 0.037(4) 0.051(5) -0.015(3) -0.004(4) 0.004(3)
C28 0.054(4) 0.036(3) 0.031(4) 0.000(3) 0.000(3) 0.006(3)
C30 0.048(5) 0.040(4) 0.067(6) 0.002(4) 0.013(4) -0.005(3)
C31 0.052(5) 0.037(4) 0.084(7) -0.021(4) -0.003(5) -0.016(4)
C32 0.050(5) 0.054(5) 0.072(6) -0.026(5) -0.022(5) 0.000(4)
C33 0.043(4) 0.049(4) 0.050(5) -0.015(4) -0.003(4) -0.001(4)
C34 0.069(6) 0.065(6) 0.051(6) -0.004(5) -0.017(5) 0.001(5)
C35 0.033(4) 0.045(4) 0.043(4) 0.017(3) -0.005(3) -0.001(3)
C36 0.031(4) 0.062(5) 0.069(6) 0.027(4) -0.002(4) -0.009(4)
C37 0.052(5) 0.040(4) 0.079(7) 0.008(5) -0.017(5) -0.013(4)
C38 0.053(5) 0.040(4) 0.057(5) 0.001(4) -0.019(4) 0.003(4)
C39 0.045(4) 0.063(5) 0.050(5) 0.011(4) 0.005(4) 0.010(4)
C42 0.038(4) 0.035(3) 0.040(4) 0.000(3) -0.002(3) -0.006(3)
C43 0.022(3) 0.042(3) 0.039(4) -0.003(3) -0.003(3) 0.002(3)
C44 0.023(3) 0.041(3) 0.039(4) -0.003(3) -0.006(3) 0.005(3)
C45 0.030(3) 0.032(3) 0.033(4) 0.002(3) 0.001(3) 0.003(2)
C46 0.033(3) 0.031(3) 0.041(4) 0.000(3) 0.000(3) 0.001(3)
C47 0.038(4) 0.047(4) 0.038(4) -0.006(3) -0.003(4) 0.004(3)
C48 0.040(4) 0.029(3) 0.045(4) -0.010(3) 0.001(3) 0.004(3)
C50 0.031(4) 0.057(5) 0.044(4) 0.005(4) -0.002(3) -0.014(3)
C51 0.030(4) 0.086(6) 0.039(4) 0.009(4) 0.005(3) 0.002(4)
C52 0.037(4) 0.074(6) 0.038(4) -0.011(4) 0.002(3) 0.020(4)
C53 0.030(3) 0.051(4) 0.042(4) 0.000(3) -0.005(3) 0.011(3)
C54 0.066(6) 0.051(5) 0.050(6) -0.007(4) 0.000(5) 0.018(4)
C55 0.039(4) 0.030(3) 0.051(4) -0.002(3) -0.001(3) 0.003(3)
C56 0.042(4) 0.034(3) 0.060(5) 0.005(3) 0.005(4) -0.008(3)
C57 0.056(5) 0.047(4) 0.051(5) 0.010(4) 0.011(4) -0.004(4)
C58 0.055(5) 0.043(4) 0.038(4) 0.002(3) -0.001(4) 0.008(4)
C59 0.045(5) 0.056(5) 0.056(6) 0.001(4) -0.002(4) -0.010(4)
C61 0.033(4) 0.063(4) 0.052(5) -0.019(4) -0.002(4) -0.008(3)
C62 0.037(4) 0.064(5) 0.068(6) 0.001(4) -0.004(4) 0.000(4)
C63 0.037(4) 0.049(4) 0.043(4) -0.002(3) -0.004(3) -0.003(3)
C64 0.035(5) 0.104(8) 0.083(7) 0.029(6) -0.018(5) -0.024(5)
C65 0.034(4) 0.045(4) 0.058(5) -0.006(4) 0.003(3) -0.001(3)
C66 0.048(5) 0.052(5) 0.102(8) 0.016(5) 0.029(5) 0.005(4)

loop_
_atom_type_symbol
_atom_type_description
_atom_type_scat_dispersion_real
_atom_type_scat_dispersion_imag
_atom_type_scat_source
C C 0.0181 0.0091
;
International Tables for Crystallography
(Vol. C, Tables 4.2.6.8 and 6.1.1.4)
;
H H 0.0000 0.0000
;
International Tables for Crystallography
(Vol. C, Table 6.1.1.4)
;
F F 0.0727 0.0534
;
International Tables for Crystallography
(Vol. C, Tables 4.2.6.8 and 6.1.1.4)
;
N N 0.0311 0.0180
;
International Tables for Crystallography
(Vol. C, Tables 4.2.6.8 and 6.1.1.4)
;
O O 0.0492 0.0322
;
International Tables for Crystallography
(Vol. C, Tables 4.2.6.8 and 6.1.1.4)
;

loop_
_geom_angle_atom_site_label_1
_geom_angle_atom_site_label_2
_geom_angle_atom_site_label_3
_geom_angle
C8 O9 H9 105(5)
C28 O29 H29 102(4)
C48 O49 H49 128(10)
C7 N1 C2 114.2(5)
C7 N1 H1A 107(4)
C2 N1 H1A 106(4)
C7 N1 H1B 100(9)
C2 N1 H1B 118(9)
H1A N1 H1B 111(10)
C22 N21 C27 114.9(6)
C22 N21 H21A 111(6)
C27 N21 H21A 107(6)
C22 N21 H21B 98(5)
C27 N21 H21B 103(5)
H21A N21 H21B 124(8)
C47 N41 C42 114.9(5)
C47 N41 H41A 109(6)
C42 N41 H41A 121(6)
C47 N41 H41B 111(4)
C42 N41 H41B 106(4)
H41A N41 H41B 93(7)
C3 C2 N1 111.9(6)
C3 C2 C8 116.4(6)
N1 C2 C8 108.6(5)
C3 C2 H2 108(3)
N1 C2 H2 108(3)
C8 C2 H2 104(3)
C4 C3 C10 120.7(6)
C4 C3 C2 121.6(6)
C10 C3 C2 117.7(7)
C3 C4 C13 119.6(6)
C3 C4 C5 118.1(6)
C13 C4 C5 122.1(7)
C6 C5 C15 118.9(6)
C6 C5 C4 118.8(6)
C15 C5 C4 122.1(6)
C18 C6 C5 121.6(7)
C18 C6 C7 118.8(6)
C5 C6 C7 119.5(6)
C6 C7 N1 111.5(6)
C6 C7 H7A 106(6)
N1 C7 H7A 112(6)
C6 C7 H7B 113(6)
N1 C7 H7B 114(6)
H7A C7 H7B 100(7)
O8 C8 O9 125.6(6)
O8 C8 C2 122.5(6)
O9 C8 C2 111.8(5)
C11 C10 C3 119.9(8)
C11 C10 H10 124(5)
C3 C10 H10 116(5)
C12 C11 C10 118.6(8)
C12 C11 H11 121(4)
C10 C11 H11 120(4)
C13 C12 C11 122.7(8)
C13 C12 H12 121(5)
C11 C12 H12 116(5)
C12 C13 C4 118.4(7)
C12 C13 C14 118.2(7)
C4 C13 C14 123.5(7)
C13 C14 H14A 113(4)
C13 C14 H14B 112(5)
H14A C14 H14B 119(6)
C13 C14 H14C 104(4)
H14A C14 H14C 98(6)
H14B C14 H14C 108(7)
C16 C15 C5 118.3(7)
C16 C15 C19 119.2(7)
C5 C15 C19 122.4(7)
C17 C16 C15 121.5(8)
C17 C16 H16 117(4)
C15 C16 H16 122(5)
C18 C17 C16 120.2(7)
C18 C17 H17 118(6)
C16 C17 H17 122(6)
C6 C18 C17 119.3(7)
C6 C18 H18 120(4)
C17 C18 H18 121(4)
C15 C19 H19A 120(5)
C15 C19 H19B 112(6)
H19A C19 H19B 103(8)
C15 C19 H19C 106(5)
H19A C19 H19C 113(7)
H19B C19 H19C 101(8)
C23 C22 N21 110.3(6)
C23 C22 C28 119.9(6)
N21 C22 C28 107.7(5)
C23 C22 H22 114(5)
N21 C22 H22 102(5)
C28 C22 H22 102(5)
C30 C23 C24 119.2(7)
C30 C23 C22 120.1(7)
C24 C23 C22 120.5(6)
C23 C24 C33 120.2(6)
C23 C24 C25 118.0(7)
C33 C24 C25 121.7(7)
C23 C24 H39B 135(10)
C33 C24 H39B 30(10)
C25 C24 H39B 102(10)
C26 C25 C35 120.0(6)
C26 C25 C24 117.6(6)
C35 C25 C24 122.4(6)
C38 C26 C25 120.4(7)
C38 C26 C27 120.8(7)
C25 C26 C27 118.8(6)
C26 C27 N21 112.0(6)
C26 C27 H27A 105(4)
N21 C27 H27A 108(4)
C26 C27 H27B 113(4)
N21 C27 H27B 104(4)
H27A C27 H27B 115(6)
O28 C28 O29 126.1(7)
O28 C28 C22 122.1(6)
O29 C28 C22 111.7(6)
C31 C30 C23 119.8(8)
C31 C30 H30 128(4)
C23 C30 H30 112(4)
C32 C31 C30 120.4(8)
C32 C31 H31 112(6)
C30 C31 H31 127(6)
C31 C32 C33 122.6(9)
C31 C32 H32 125(5)
C33 C32 H32 113(5)
C32 C33 C24 117.6(8)
C32 C33 C34 119.1(8)
C24 C33 C34 123.2(7)
C32 C33 H39B 130(10)
C24 C33 H39B 26(10)
C34 C33 H39B 108(10)
C33 C34 H34A 97(10)
C33 C34 H34B 118(5)
H34A C34 H34B 123(10)
C33 C34 H34C 124(6)
H34A C34 H34C 92(10)
H34B C34 H34C 102(8)
C36 C35 C25 117.8(7)
C36 C35 C39 121.1(7)
C25 C35 C39 120.9(6)
C37 C36 C35 122.2(8)
C37 C36 H36 120(5)
C35 C36 H36 118(6)
C36 C37 C38 120.3(8)
C36 C37 H37 134(9)
C38 C37 H37 106(9)
C37 C38 C26 119.3(9)
C37 C38 H38 120(6)
C26 C38 H38 120(6)
C35 C39 H39A 112(7)
C35 C39 H39C 105(5)
H39A C39 H39C 115(9)
N41 C42 C43 111.8(5)
N41 C42 C48 109.5(6)
C43 C42 C48 117.1(6)
N41 C42 H42 99(5)
C43 C42 H42 116(5)
C48 C42 H42 102(5)
C50 C43 C44 120.8(6)
C50 C43 C42 117.8(6)
C44 C43 C42 121.2(6)
C43 C44 C53 118.7(6)
C43 C44 C45 118.4(6)
C53 C44 C45 122.7(6)
C46 C45 C55 119.0(6)
C46 C45 C44 118.0(5)
C55 C45 C44 122.9(6)
C58 C46 C45 120.6(6)
C58 C46 C47 119.5(7)
C45 C46 C47 119.9(6)
N41 C47 C46 111.6(6)
N41 C47 H47A 106(5)
C46 C47 H47A 116(5)
N41 C47 H47B 112(5)
C46 C47 H47B 114(5)
H47A C47 H47B 96(7)
O48 C48 O49 125.4(6)
O48 C48 C42 122.4(6)
O49 C48 C42 112.1(6)
C43 C50 C51 119.8(8)
C43 C50 H50 116(5)
C51 C50 H50 124(5)
C52 C51 C50 120.0(8)
C52 C51 H51 112(5)
C50 C51 H51 128(5)
C51 C52 C53 122.1(8)
C51 C52 H52 120(5)
C53 C52 H52 118(5)
C52 C53 C44 118.5(7)
C52 C53 C54 118.2(7)
C44 C53 C54 123.2(7)
C53 C54 H54A 114(5)
C53 C54 H54B 117(4)
H54A C54 H54B 103(7)
C53 C54 H54C 117(6)
H54A C54 H54C 99(8)
H54B C54 H54C 104(8)
C56 C55 C45 118.7(7)
C56 C55 C59 118.6(7)
C45 C55 C59 122.7(7)
C57 C56 C55 121.6(7)
C57 C56 H56 121(5)
C55 C56 H56 117(5)
C56 C57 C58 119.9(8)
C56 C57 H57 117(4)
C58 C57 H57 123(4)
C57 C58 C46 120.1(8)
C57 C58 H58 125(4)
C46 C58 H58 114(4)
C55 C59 H59A 111(5)
C55 C59 H59B 120(6)
H59A C59 H59B 107(8)
C55 C59 H59C 117(8)
H59A C59 H59C 92(9)
H59B C59 H59C 107(10)
O62 C61 O61 129.2(7)
O62 C61 C62 115.1(6)
O61 C61 C62 115.4(7)
F2 C62 F1 107.8(7)
F2 C62 F3 106.3(7)
F1 C62 F3 106.4(7)
F2 C62 C61 115.1(7)
F1 C62 C61 112.3(7)
F3 C62 C61 108.4(7)
O63 C63 O64 129.1(7)
O63 C63 C64 115.4(6)
O64 C63 C64 115.5(7)
F4 C64 F5 110.5(10)
F4 C64 F6 107.4(10)
F5 C64 F6 102.4(9)
F4 C64 C63 110.3(9)
F5 C64 C63 113.9(8)
F6 C64 C63 112.0(8)
O65 C65 O66 128.5(7)
O65 C65 C66 116.3(6)
O66 C65 C66 115.1(7)
F9 C66 F7 112.5(9)
F9 C66 F8 103.6(9)
F7 C66 F8 99.5(7)
F9 C66 C65 114.9(7)
F7 C66 C65 115.5(8)
F8 C66 C65 108.8(8)

loop_
_geom_bond_atom_site_label_1
_geom_bond_atom_site_label_2
_geom_bond_distance
F1 C62 1.345(10)
F2 C62 1.309(9)
F3 C62 1.340(10)
F4 C64 1.298(14)
F5 C64 1.328(12)
F6 C64 1.328(10)
F7 C66 1.294(11)
F8 C66 1.367(13)
F9 C66 1.278(10)
O8 C8 1.200(8)
O9 C8 1.310(8)
O9 H9 0.980(7)
O28 C28 1.187(8)
O29 C28 1.307(8)
O29 H29 0.980(7)
O48 C48 1.200(8)
O49 C48 1.312(8)
O49 H49 0.980(7)
O61 C61 1.226(9)
O62 C61 1.227(9)
O63 C63 1.237(9)
O64 C63 1.241(9)
O65 C65 1.239(9)
O66 C65 1.243(8)
N1 C7 1.489(10)
N1 C2 1.519(9)
N1 H1A 0.98(3)
N1 H1B 0.98(3)
N21 C22 1.505(9)
N21 C27 1.508(10)
N21 H21A 0.97(3)
N21 H21B 0.97(3)
N41 C47 1.499(9)
N41 C42 1.499(9)
N41 H41A 0.97(3)
N41 H41B 0.97(3)
C2 C3 1.512(10)
C2 C8 1.524(10)
C2 H2 1.04(7)
C3 C4 1.386(10)
C3 C10 1.394(11)
C4 C13 1.409(10)
C4 C5 1.493(10)
C5 C6 1.393(9)
C5 C15 1.410(10)
C6 C18 1.376(10)
C6 C7 1.493(10)
C7 H7A 0.85(9)
C7 H7B 0.80(9)
C10 C11 1.389(12)
C10 H10 1.07(10)
C11 C12 1.386(13)
C11 H11 1.06(8)
C12 C13 1.377(12)
C12 H12 0.88(7)
C13 C14 1.510(11)
C14 H14A 0.99(7)
C14 H14B 0.93(8)
C14 H14C 0.95(8)
C15 C16 1.392(11)
C15 C19 1.500(11)
C16 C17 1.378(12)
C16 H16 0.88(8)
C17 C18 1.379(12)
C17 H17 0.98(11)
C18 H18 0.82(6)
C19 H19A 0.99(9)
C19 H19B 0.94(12)
C19 H19C 0.99(9)
C22 C23 1.492(10)
C22 C28 1.550(11)
C22 H22 0.91(8)
C23 C30 1.391(10)
C23 C24 1.395(10)
C24 C33 1.429(13)
C24 C25 1.496(9)
C24 H39B 0.7(2)
C25 C26 1.395(10)
C25 C35 1.405(10)
C26 C38 1.382(10)
C26 C27 1.511(11)
C27 H27A 0.90(7)
C27 H27B 1.02(7)
C30 C31 1.386(13)
C30 H30 0.95(7)
C31 C32 1.358(14)
C31 H31 0.75(8)
C32 C33 1.364(12)
C32 H32 0.87(8)
C33 C34 1.497(13)
C33 H39B 0.9(2)
C34 H34A 0.86(16)
C34 H34B 1.01(9)
C34 H34C 0.99(12)
C35 C36 1.377(11)
C35 C39 1.515(11)
C36 C37 1.369(14)
C36 H36 0.76(7)
C37 C38 1.377(13)
C37 H37 0.71(11)
C38 H38 0.92(10)
C39 H39A 1.02(12)
C39 H39C 0.95(9)
C42 C43 1.506(10)
C42 C48 1.544(10)
C42 H42 0.91(9)
C43 C50 1.383(10)
C43 C44 1.396(9)
C44 C53 1.404(10)
C44 C45 1.493(10)
C45 C46 1.394(9)
C45 C55 1.404(9)
C46 C58 1.386(10)
C46 C47 1.500(10)
C47 H47A 0.89(8)
C47 H47B 0.92(9)
C50 C51 1.382(12)
C50 H50 0.85(8)
C51 C52 1.345(13)
C51 H51 0.87(8)
C52 C53 1.399(11)
C52 H52 0.79(7)
C53 C54 1.500(11)
C54 H54A 1.13(11)
C54 H54B 1.08(9)
C54 H54C 0.83(10)
C55 C56 1.395(11)
C55 C59 1.487(12)
C56 C57 1.366(12)
C56 H56 0.87(7)
C57 C58 1.375(12)
C57 H57 0.96(7)
C58 H58 0.92(7)
C59 H59A 1.13(11)
C59 H59B 0.89(11)
C59 H59C 0.78(11)
C61 C62 1.546(11)
C63 C64 1.525(12)
C65 C66 1.497(11)

loop_
_geom_torsion_atom_site_label_1
_geom_torsion_atom_site_label_2
_geom_torsion_atom_site_label_3
_geom_torsion_atom_site_label_4
_geom_torsion
C7 N1 C2 C3 36.9(8)
C7 N1 C2 C8 -92.9(7)
N1 C2 C3 C4 -70.4(8)
C8 C2 C3 C4 55.1(9)
N1 C2 C3 C10 109.9(7)
C8 C2 C3 C10 -124.5(8)
C10 C3 C4 C13 -3.8(10)
C2 C3 C4 C13 176.5(6)
C10 C3 C4 C5 -179.4(7)
C2 C3 C4 C5 0.9(9)
C3 C4 C5 C6 52.3(9)
C13 C4 C5 C6 -123.2(7)
C3 C4 C5 C15 -123.2(7)
C13 C4 C5 C15 61.3(9)
C15 C5 C6 C18 -4.4(10)
C4 C5 C6 C18 179.9(6)
C15 C5 C6 C7 173.3(6)
C4 C5 C6 C7 -2.4(9)
C18 C6 C7 N1 103.6(8)
C5 C6 C7 N1 -74.2(8)
C2 N1 C7 C6 48.5(8)
C3 C2 C8 O8 -142.6(7)
N1 C2 C8 O8 -15.4(9)
C3 C2 C8 O9 41.2(9)
N1 C2 C8 O9 168.4(6)
C4 C3 C10 C11 2.3(12)
C2 C3 C10 C11 -178.0(8)
C3 C10 C11 C12 -0.1(13)
C10 C11 C12 C13 -0.5(14)
C11 C12 C13 C4 -1.0(12)
C11 C12 C13 C14 -179.5(8)
C3 C4 C13 C12 3.1(10)
C5 C4 C13 C12 178.5(7)
C3 C4 C13 C14 -178.4(7)
C5 C4 C13 C14 -3.0(10)
C6 C5 C15 C16 3.8(10)
C4 C5 C15 C16 179.3(6)
C6 C5 C15 C19 -174.1(7)
C4 C5 C15 C19 1.4(11)
C5 C15 C16 C17 -0.9(11)
C19 C15 C16 C17 177.1(7)
C15 C16 C17 C18 -1.5(12)
C5 C6 C18 C17 2.1(10)
C7 C6 C18 C17 -175.6(6)
C16 C17 C18 C6 0.9(11)
C27 N21 C22 C23 44.1(8)
C27 N21 C22 C28 -88.4(7)
N21 C22 C23 C30 104.8(7)
C28 C22 C23 C30 -129.2(7)
N21 C22 C23 C24 -70.8(8)
C28 C22 C23 C24 55.2(9)
C30 C23 C24 C33 -3.6(10)
C22 C23 C24 C33 172.1(6)
C30 C23 C24 C25 179.5(6)
C22 C23 C24 C25 -4.8(9)
C23 C24 C25 C26 57.2(8)
C33 C24 C25 C26 -119.6(7)
C23 C24 C25 C35 -121.6(7)
C33 C24 C25 C35 61.5(9)
C35 C25 C26 C38 -1.3(10)
C24 C25 C26 C38 179.8(6)
C35 C25 C26 C27 176.2(6)
C24 C25 C26 C27 -2.7(9)
C38 C26 C27 N21 105.8(7)
C25 C26 C27 N21 -71.7(8)
C22 N21 C27 C26 42.4(8)
C23 C22 C28 O28 -144.9(7)
N21 C22 C28 O28 -17.7(9)
C23 C22 C28 O29 39.4(9)
N21 C22 C28 O29 166.6(5)
C24 C23 C30 C31 1.1(11)
C22 C23 C30 C31 -174.6(7)
C23 C30 C31 C32 0.9(12)
C30 C31 C32 C33 -0.3(13)
C31 C32 C33 C24 -2.1(12)
C31 C32 C33 C34 175.1(9)
C23 C24 C33 C32 4.0(10)
C25 C24 C33 C32 -179.2(7)
C23 C24 C33 C34 -173.1(8)
C25 C24 C33 C34 3.7(11)
C26 C25 C35 C36 2.2(10)
C24 C25 C35 C36 -178.9(7)
C26 C25 C35 C39 -172.5(7)
C24 C25 C35 C39 6.4(10)
C25 C35 C36 C37 -0.8(11)
C39 C35 C36 C37 173.9(8)
C35 C36 C37 C38 -1.6(13)
C36 C37 C38 C26 2.6(12)
C25 C26 C38 C37 -1.1(11)
C27 C26 C38 C37 -178.5(7)
C47 N41 C42 C43 39.9(8)
C47 N41 C42 C48 -91.6(7)
N41 C42 C43 C50 105.6(7)
C48 C42 C43 C50 -126.8(7)
N41 C42 C43 C44 -69.7(8)
C48 C42 C43 C44 57.8(9)
C50 C43 C44 C53 -2.1(9)
C42 C43 C44 C53 173.1(6)
C50 C43 C44 C45 -177.5(6)
C42 C43 C44 C45 -2.3(9)
C43 C44 C45 C46 53.7(8)
C53 C44 C45 C46 -121.5(7)
C43 C44 C45 C55 -123.6(7)
C53 C44 C45 C55 61.3(9)
C55 C45 C46 C58 -4.8(9)
C44 C45 C46 C58 177.9(6)
C55 C45 C46 C47 175.8(6)
C44 C45 C46 C47 -1.6(8)
C42 N41 C47 C46 45.3(8)
C58 C46 C47 N41 107.5(8)
C45 C46 C47 N41 -73.1(8)
N41 C42 C48 O48 -13.8(9)
C43 C42 C48 O48 -142.4(6)
N41 C42 C48 O49 169.6(5)
C43 C42 C48 O49 40.9(8)
C44 C43 C50 C51 0.8(10)
C42 C43 C50 C51 -174.5(7)
C43 C50 C51 C52 0.6(11)
C50 C51 C52 C53 -0.8(12)
C51 C52 C53 C44 -0.5(11)
C51 C52 C53 C54 176.6(8)
C43 C44 C53 C52 1.9(9)
C45 C44 C53 C52 177.1(6)
C43 C44 C53 C54 -175.0(7)
C45 C44 C53 C54 0.1(11)
C46 C45 C55 C56 4.9(9)
C44 C45 C55 C56 -177.8(6)
C46 C45 C55 C59 -174.2(7)
C44 C45 C55 C59 3.0(10)
C45 C55 C56 C57 -2.3(10)
C59 C55 C56 C57 176.9(7)
C55 C56 C57 C58 -0.6(11)
C56 C57 C58 C46 0.8(11)
C45 C46 C58 C57 1.9(10)
C47 C46 C58 C57 -178.7(6)
O62 C61 C62 F2 157.3(8)
O61 C61 C62 F2 -16.7(11)
O62 C61 C62 F1 33.5(10)
O61 C61 C62 F1 -140.5(8)
O62 C61 C62 F3 -83.8(9)
O61 C61 C62 F3 102.2(9)
O63 C63 C64 F4 -93.2(10)
O64 C63 C64 F4 84.9(11)
O63 C63 C64 F5 141.9(8)
O64 C63 C64 F5 -40.0(12)
O63 C63 C64 F6 26.3(12)
O64 C63 C64 F6 -155.6(8)
O65 C65 C66 F9 -3.8(14)
O66 C65 C66 F9 177.8(10)
O65 C65 C66 F7 -137.3(9)
O66 C65 C66 F7 44.2(12)
O65 C65 C66 F8 111.8(8)
O66 C65 C66 F8 -66.6(10)
